data_7026894
loop_
_publ_author_name
'Haghighi, Mohsen Golbon'
'Rashidi, Mehdi'
'Nabavizadeh, S. Masoud'
'Jamali, Sirous'
'Puddephatt, Richard J.'

_publ_section_title
;
 Cyclometalated organoplatinum(II) complexes: first example of a
 monodentate benzo[h]quinolyl ligand and a complex with bridging
 bis(diphenylphosphino)ethane.
;
_journal_issue 47
_journal_name_full 'Dalton transactions (Cambridge, England : 2003)'
_journal_page_first 11396
_journal_page_last 11402
_journal_paper_doi 10.1039/c0dt00855a
_journal_volume 39
_journal_year 2010
_chemical_formula_moiety 'C20 H21 N Pt S'
_chemical_formula_sum 'C20 H21 N Pt S'
_chemical_formula_weight 502.53
_chemical_name_systematic
;
?
;
_space_group_IT_number 14
_symmetry_cell_setting monoclinic
_symmetry_space_group_name_Hall '-P 2yn'
_symmetry_space_group_name_H-M 'P 1 21/n 1'
_atom_sites_solution_hydrogens geom
_atom_sites_solution_primary direct
_atom_sites_solution_secondary difmap
_audit_creation_method SHELXL-97
_cell_angle_alpha 90.00
_cell_angle_beta 97.461(3)
_cell_angle_gamma 90.00
_cell_formula_units_Z 4
_cell_length_a 9.9851(6)
_cell_length_b 9.4255(5)
_cell_length_c 18.8056(11)
_cell_measurement_reflns_used 9023
_cell_measurement_temperature 150(2)
_cell_measurement_theta_max 29.72
_cell_measurement_theta_min 2.42
_cell_volume 1754.90(17)
_computing_cell_refinement 'Bruker SAINT'
_computing_data_collection 'Bruker APEX2'
_computing_data_reduction 'Bruker SAINT'
_computing_molecular_graphics 'Bruker SHELXTL'
_computing_publication_material 'Bruker SHELXTL'
_computing_structure_refinement 'SHELXL-97 (Sheldrick, 2008)'
_computing_structure_solution 'SHELXS-97 (Sheldrick, 2008)'
_diffrn_ambient_temperature 150(2)
_diffrn_measured_fraction_theta_full 1.000
_diffrn_measured_fraction_theta_max 1.000
_diffrn_measurement_device_type 'Bruker APEX-II CCD'
_diffrn_measurement_method '\f and \w scans'
_diffrn_radiation_monochromator graphite
_diffrn_radiation_source 'fine-focus sealed tube'
_diffrn_radiation_type MoK\a
_diffrn_radiation_wavelength 0.71073
_diffrn_reflns_av_R_equivalents 0.0435
_diffrn_reflns_av_sigmaI/netI 0.0250
_diffrn_reflns_limit_h_max 13
_diffrn_reflns_limit_h_min -13
_diffrn_reflns_limit_k_max 13
_diffrn_reflns_limit_k_min -13
_diffrn_reflns_limit_l_max 26
_diffrn_reflns_limit_l_min -25
_diffrn_reflns_number 55061
_diffrn_reflns_theta_full 29.57
_diffrn_reflns_theta_max 29.57
_diffrn_reflns_theta_min 2.18
_exptl_absorpt_coefficient_mu 8.113
_exptl_absorpt_correction_T_max 0.7929
_exptl_absorpt_correction_T_min 0.5927
_exptl_absorpt_correction_type multi-scan
_exptl_crystal_colour yellow
_exptl_crystal_density_diffrn 1.902
_exptl_crystal_density_method 'not measured'
_exptl_crystal_description block
_exptl_crystal_F_000 968
_exptl_crystal_size_max 0.07
_exptl_crystal_size_mid 0.05
_exptl_crystal_size_min 0.03
_refine_diff_density_max 0.536
_refine_diff_density_min -0.930
_refine_diff_density_rms 0.104
_refine_ls_extinction_method none
_refine_ls_goodness_of_fit_ref 1.025
_refine_ls_hydrogen_treatment constr
_refine_ls_matrix_type full
_refine_ls_number_parameters 211
_refine_ls_number_reflns 4908
_refine_ls_number_restraints 0
_refine_ls_restrained_S_all 1.025
_refine_ls_R_factor_all 0.0276
_refine_ls_R_factor_gt 0.0202
_refine_ls_shift/su_max 0.001
_refine_ls_shift/su_mean 0.000
_refine_ls_structure_factor_coef Fsqd
_refine_ls_weighting_details 'calc w=1/[\s^2^(Fo^2^)+(0.0129P)^2^+1.5439P] where P=(Fo^2^+2Fc^2^)/3'
_refine_ls_weighting_scheme calc
_refine_ls_wR_factor_gt 0.0368
_refine_ls_wR_factor_ref 0.0386
_reflns_number_gt 4240
_reflns_number_total 4908
_reflns_threshold_expression >2sigma(I)
_cod_data_source_file c0dt00855a.txt
_cod_data_source_block 1b
_cod_depositor_comments
;
The following automatic conversions were performed:

'_symmetry_cell_setting' value 'Monoclinic' changed to 'monoclinic'
according to /home/saulius/struct/CIF-dictionaries/cif_core.dic
dictionary named 'cif_core.dic' version 2.4.2 from 2011-04-26.

Automatic conversion script
Id: cif_fix_values 1891 2012-01-12 08:04:46Z andrius 
;
_cod_original_sg_symbol_H-M P2(1)/n
_cod_database_code 7026894

loop_
_symmetry_equiv_pos_as_xyz
'x, y, z'
'-x+1/2, y+1/2, -z+1/2'
'-x, -y, -z'
'x-1/2, -y-1/2, z-1/2'

loop_
_atom_site_label
_atom_site_type_symbol
_atom_site_fract_x
_atom_site_fract_y
_atom_site_fract_z
_atom_site_U_iso_or_equiv
_atom_site_adp_type
_atom_site_occupancy
_atom_site_symmetry_multiplicity
_atom_site_calc_flag
_atom_site_refinement_flags
Pt1 Pt 0.145424(10) 0.097940(10) 0.106774(5) 0.02082(3) Uani 1 1 d .
S1 S 0.22690(7) 0.27940(7) 0.03756(4) 0.02661(14) Uani 1 1 d .
N1 N 0.3251(2) -0.0238(2) 0.11661(11) 0.0234(5) Uani 1 1 d .
C1 C 0.2304(3) 0.4393(3) 0.09028(17) 0.0356(7) Uani 1 1 d .
H1A H 0.2639 0.5180 0.0635 0.053 Uiso 1 1 calc R
H1B H 0.2901 0.4257 0.1354 0.053 Uiso 1 1 calc R
H1C H 0.1389 0.4611 0.1007 0.053 Uiso 1 1 calc R
C2 C 0.0979(3) 0.3269(4) -0.03487(16) 0.0429(8) Uani 1 1 d .
H2A H 0.0134 0.3471 -0.0156 0.064 Uiso 1 1 calc R
H2B H 0.0839 0.2480 -0.0690 0.064 Uiso 1 1 calc R
H2C H 0.1265 0.4112 -0.0594 0.064 Uiso 1 1 calc R
C3 C 0.0889(3) -0.0641(3) 0.16525(13) 0.0225(5) Uani 1 1 d .
C4 C 0.1870(3) -0.1724(3) 0.17964(13) 0.0241(5) Uani 1 1 d .
C5 C 0.1604(3) -0.2951(3) 0.21733(14) 0.0301(6) Uani 1 1 d .
H5 H 0.2279 -0.3660 0.2269 0.036 Uiso 1 1 calc R
C6 C 0.0360(3) -0.3131(3) 0.24055(15) 0.0348(7) Uani 1 1 d .
H6 H 0.0171 -0.3973 0.2652 0.042 Uiso 1 1 calc R
C7 C -0.0614(3) -0.2079(3) 0.22787(15) 0.0335(6) Uani 1 1 d .
H7 H -0.1468 -0.2201 0.2442 0.040 Uiso 1 1 calc R
C8 C -0.0348(3) -0.0845(3) 0.19135(15) 0.0295(6) Uani 1 1 d .
H8 H -0.1019 -0.0127 0.1840 0.035 Uiso 1 1 calc R
C9 C 0.3176(3) -0.1477(3) 0.15364(13) 0.0236(5) Uani 1 1 d .
C10 C 0.4420(3) 0.0104(3) 0.09227(14) 0.0282(6) Uani 1 1 d .
H10 H 0.4458 0.0962 0.0661 0.034 Uiso 1 1 calc R
C11 C 0.5564(3) -0.0729(3) 0.10351(15) 0.0308(6) Uani 1 1 d .
H11 H 0.6374 -0.0447 0.0861 0.037 Uiso 1 1 calc R
C12 C 0.5499(3) -0.1988(3) 0.14094(15) 0.0328(6) Uani 1 1 d .
H12 H 0.6268 -0.2587 0.1494 0.039 Uiso 1 1 calc R
C13 C 0.4307(3) -0.2363(3) 0.16579(15) 0.0303(6) Uani 1 1 d .
H13 H 0.4253 -0.3228 0.1913 0.036 Uiso 1 1 calc R
C14 C -0.0325(2) 0.1970(3) 0.10319(13) 0.0220(5) Uani 1 1 d .
C15 C -0.0565(3) 0.3033(3) 0.15252(13) 0.0237(5) Uani 1 1 d .
H15 H 0.0138 0.3276 0.1895 0.028 Uiso 1 1 calc R
C16 C -0.1790(3) 0.3739(3) 0.14910(15) 0.0261(6) Uani 1 1 d .
H16 H -0.1907 0.4440 0.1840 0.031 Uiso 1 1 calc R
C17 C -0.2848(3) 0.3443(3) 0.09581(14) 0.0250(5) Uani 1 1 d .
C18 C -0.2639(3) 0.2397(3) 0.04632(15) 0.0266(6) Uani 1 1 d .
H18 H -0.3345 0.2174 0.0091 0.032 Uiso 1 1 calc R
C19 C -0.1414(3) 0.1666(3) 0.05004(14) 0.0259(6) Uani 1 1 d .
H19 H -0.1314 0.0946 0.0158 0.031 Uiso 1 1 calc R
C20 C -0.4155(3) 0.4256(3) 0.09019(17) 0.0368(7) Uani 1 1 d .
H20A H -0.4425 0.4376 0.1381 0.055 Uiso 1 1 calc R
H20B H -0.4858 0.3732 0.0598 0.055 Uiso 1 1 calc R
H20C H -0.4032 0.5190 0.0691 0.055 Uiso 1 1 calc R

loop_
_atom_site_aniso_label
_atom_site_aniso_U_11
_atom_site_aniso_U_22
_atom_site_aniso_U_33
_atom_site_aniso_U_23
_atom_site_aniso_U_13
_atom_site_aniso_U_12
Pt1 0.01956(5) 0.02105(5) 0.02179(5) -0.00072(4) 0.00249(4) 0.00148(4)
S1 0.0250(4) 0.0247(3) 0.0308(4) 0.0012(3) 0.0064(3) 0.0008(3)
N1 0.0211(12) 0.0263(11) 0.0223(11) -0.0045(8) 0.0008(9) 0.0029(9)
C1 0.0318(17) 0.0250(14) 0.0510(19) -0.0056(12) 0.0090(14) -0.0045(12)
C2 0.046(2) 0.0474(19) 0.0334(17) 0.0142(14) -0.0019(14) -0.0104(16)
C3 0.0259(14) 0.0229(12) 0.0182(12) -0.0022(9) 0.0007(10) -0.0009(10)
C4 0.0271(14) 0.0253(13) 0.0188(12) -0.0027(10) -0.0007(10) 0.0008(11)
C5 0.0356(17) 0.0280(14) 0.0255(14) 0.0020(11) -0.0005(12) 0.0020(12)
C6 0.0430(18) 0.0340(15) 0.0271(15) 0.0070(12) 0.0034(13) -0.0038(13)
C7 0.0324(16) 0.0414(16) 0.0280(15) 0.0024(12) 0.0091(12) -0.0049(13)
C8 0.0281(15) 0.0312(14) 0.0300(15) 0.0019(11) 0.0065(12) 0.0021(12)
C9 0.0269(14) 0.0241(12) 0.0182(12) -0.0053(9) -0.0029(10) 0.0019(11)
C10 0.0264(15) 0.0319(14) 0.0266(14) -0.0043(11) 0.0044(11) 0.0003(12)
C11 0.0227(15) 0.0362(16) 0.0339(16) -0.0063(12) 0.0048(12) 0.0036(12)
C12 0.0269(16) 0.0333(15) 0.0359(16) -0.0060(12) -0.0043(12) 0.0099(13)
C13 0.0315(16) 0.0276(14) 0.0296(15) -0.0028(11) -0.0040(12) 0.0065(12)
C14 0.0184(13) 0.0233(12) 0.0246(13) 0.0021(10) 0.0040(10) -0.0005(10)
C15 0.0212(13) 0.0269(13) 0.0226(13) -0.0002(10) 0.0015(10) -0.0008(11)
C16 0.0257(14) 0.0247(13) 0.0287(14) -0.0005(10) 0.0071(11) 0.0009(11)
C17 0.0218(14) 0.0236(12) 0.0303(14) 0.0057(10) 0.0063(11) 0.0003(11)
C18 0.0210(14) 0.0280(13) 0.0301(14) 0.0036(11) 0.0004(11) -0.0025(11)
C19 0.0247(14) 0.0261(13) 0.0273(14) -0.0036(10) 0.0043(11) 0.0005(11)
C20 0.0263(16) 0.0371(17) 0.0466(19) 0.0014(13) 0.0035(14) 0.0066(13)

loop_
_atom_type_symbol
_atom_type_description
_atom_type_scat_dispersion_real
_atom_type_scat_dispersion_imag
_atom_type_scat_source
C C 0.0033 0.0016 'International Tables Vol C Tables 4.2.6.8 and 6.1.1.4'
H H 0.0000 0.0000 'International Tables Vol C Tables 4.2.6.8 and 6.1.1.4'
N N 0.0061 0.0033 'International Tables Vol C Tables 4.2.6.8 and 6.1.1.4'
S S 0.1246 0.1234 'International Tables Vol C Tables 4.2.6.8 and 6.1.1.4'
Pt Pt -1.7033 8.3905 'International Tables Vol C Tables 4.2.6.8 and 6.1.1.4'

loop_
_geom_angle_atom_site_label_1
_geom_angle_atom_site_label_2
_geom_angle_atom_site_label_3
_geom_angle
C14 Pt1 C3 93.56(10)
C14 Pt1 N1 174.04(9)
C3 Pt1 N1 80.48(9)
C14 Pt1 S1 90.66(7)
C3 Pt1 S1 175.76(8)
N1 Pt1 S1 95.30(6)
C1 S1 C2 99.72(15)
C1 S1 Pt1 106.63(10)
C2 S1 Pt1 109.44(10)
C10 N1 C9 119.0(2)
C10 N1 Pt1 127.00(18)
C9 N1 Pt1 113.95(17)
S1 C1 H1A 109.5
S1 C1 H1B 109.5
H1A C1 H1B 109.5
S1 C1 H1C 109.5
H1A C1 H1C 109.5
H1B C1 H1C 109.5
S1 C2 H2A 109.5
S1 C2 H2B 109.5
H2A C2 H2B 109.5
S1 C2 H2C 109.5
H2A C2 H2C 109.5
H2B C2 H2C 109.5
C8 C3 C4 117.0(2)
C8 C3 Pt1 128.3(2)
C4 C3 Pt1 114.65(19)
C5 C4 C3 121.4(2)
C5 C4 C9 122.3(2)
C3 C4 C9 116.4(2)
C6 C5 C4 120.0(3)
C6 C5 H5 120.0
C4 C5 H5 120.0
C5 C6 C7 119.9(3)
C5 C6 H6 120.1
C7 C6 H6 120.1
C6 C7 C8 120.4(3)
C6 C7 H7 119.8
C8 C7 H7 119.8
C7 C8 C3 121.4(3)
C7 C8 H8 119.3
C3 C8 H8 119.3
N1 C9 C13 119.8(2)
N1 C9 C4 114.5(2)
C13 C9 C4 125.7(2)
N1 C10 C11 123.2(3)
N1 C10 H10 118.4
C11 C10 H10 118.4
C10 C11 C12 118.3(3)
C10 C11 H11 120.9
C12 C11 H11 120.9
C13 C12 C11 119.4(3)
C13 C12 H12 120.3
C11 C12 H12 120.3
C12 C13 C9 120.3(3)
C12 C13 H13 119.9
C9 C13 H13 119.9
C15 C14 C19 115.5(2)
C15 C14 Pt1 122.44(19)
C19 C14 Pt1 122.00(19)
C16 C15 C14 122.4(2)
C16 C15 H15 118.8
C14 C15 H15 118.8
C17 C16 C15 121.4(2)
C17 C16 H16 119.3
C15 C16 H16 119.3
C16 C17 C18 117.4(2)
C16 C17 C20 121.4(2)
C18 C17 C20 121.2(3)
C17 C18 C19 121.5(3)
C17 C18 H18 119.3
C19 C18 H18 119.3
C18 C19 C14 121.7(2)
C18 C19 H19 119.1
C14 C19 H19 119.1
C17 C20 H20A 109.5
C17 C20 H20B 109.5
H20A C20 H20B 109.5
C17 C20 H20C 109.5
H20A C20 H20C 109.5
H20B C20 H20C 109.5

loop_
_geom_bond_atom_site_label_1
_geom_bond_atom_site_label_2
_geom_bond_distance
Pt1 C14 2.000(2)
Pt1 C3 2.006(2)
Pt1 N1 2.118(2)
Pt1 S1 2.3572(7)
S1 C1 1.802(3)
S1 C2 1.805(3)
N1 C10 1.347(3)
N1 C9 1.366(3)
C1 H1A 0.9800
C1 H1B 0.9800
C1 H1C 0.9800
C2 H2A 0.9800
C2 H2B 0.9800
C2 H2C 0.9800
C3 C8 1.400(4)
C3 C4 1.415(4)
C4 C5 1.400(4)
C4 C9 1.470(4)
C5 C6 1.379(4)
C5 H5 0.9500
C6 C7 1.387(4)
C6 H6 0.9500
C7 C8 1.394(4)
C7 H7 0.9500
C8 H8 0.9500
C9 C13 1.399(4)
C10 C11 1.379(4)
C10 H10 0.9500
C11 C12 1.386(4)
C11 H11 0.9500
C12 C13 1.381(4)
C12 H12 0.9500
C13 H13 0.9500
C14 C15 1.407(3)
C14 C19 1.407(4)
C15 C16 1.387(4)
C15 H15 0.9500
C16 C17 1.387(4)
C16 H16 0.9500
C17 C18 1.390(4)
C17 C20 1.505(4)
C18 C19 1.398(4)
C18 H18 0.9500
C19 H19 0.9500
C20 H20A 0.9800
C20 H20B 0.9800
C20 H20C 0.9800
